data_7059643
loop_
_publ_author_name
'Piec, Kamila'
'Kostera, Sylwia'
'J\;edrzkiewicz, Dawid'
'Ejfler, Jolanta'
'John, \/Lukasz'

_publ_section_title
;
 Mono-substituted amine-oligosilsesquioxanes as functional tools in Pd(ii)
 coordination chemistry: synthesis and properties
;
_journal_issue 26
_journal_name_full 'New Journal of Chemistry'
_journal_page_first 10786
_journal_page_last 10795
_journal_paper_doi 10.1039/D0NJ01568G
_journal_volume 44
_journal_year 2020
_chemical_formula_moiety 'C78 H156 N2 O28 Pd Si16'
_chemical_formula_sum 'C78 H156 N2 O28 Pd Si16'
_chemical_formula_weight 2125.88
_space_group_crystal_system triclinic
_space_group_IT_number 2
_space_group_name_Hall '-P 1'
_space_group_name_H-M_alt 'P -1'
_atom_sites_solution_hydrogens geom
_audit_creation_method SHELXL-2017/1
_audit_update_record
;
2019-10-27 deposited with the CCDC.	2020-05-22 downloaded from the CCDC.
;
_cell_angle_alpha 88.13(6)
_cell_angle_beta 85.08(6)
_cell_angle_gamma 76.48(5)
_cell_formula_units_Z 1
_cell_length_a 9.895(7)
_cell_length_b 10.696(8)
_cell_length_c 26.93(2)
_cell_measurement_reflns_used 4799
_cell_measurement_temperature 100(2)
_cell_measurement_theta_max 28.8969
_cell_measurement_theta_min 2.9876
_cell_volume 2761(4)
_computing_cell_refinement
;
CrysAlisPro, Oxford Diffraction Ltd.,
Version 1.171.33.66 (release 28-04-2010 CrysAlis171 .NET)
(compiled Apr 28 2010,14:27:37)
;
_computing_data_collection
;
CrysAlisPro, Oxford Diffraction Ltd.,
Version 1.171.33.66 (release 28-04-2010 CrysAlis171 .NET)
(compiled Apr 28 2010,14:27:37)
;
_computing_data_reduction
;
CrysAlisPro, Oxford Diffraction Ltd.,
Version 1.171.33.66 (release 28-04-2010 CrysAlis171 .NET)
(compiled Apr 28 2010,14:27:37)
;
_computing_structure_refinement 'SHELXL-2017/1 (Sheldrick, 2017)'
_computing_structure_solution 'SHELXT 2014/5 (Sheldrick, 2014)'
_diffrn_ambient_temperature 100(2)
_diffrn_detector_area_resol_mean 8.3359
_diffrn_measured_fraction_theta_full 0.991
_diffrn_measured_fraction_theta_max 0.991
_diffrn_measurement_device_type 'Xcalibur, Sapphire2, large Be window'
_diffrn_measurement_method '\w scans'
_diffrn_radiation_type MoK\a
_diffrn_radiation_wavelength 0.71073
_diffrn_reflns_av_R_equivalents 0.1023
_diffrn_reflns_av_unetI/netI 0.1622
_diffrn_reflns_Laue_measured_fraction_full 0.991
_diffrn_reflns_Laue_measured_fraction_max 0.991
_diffrn_reflns_limit_h_max 11
_diffrn_reflns_limit_h_min -9
_diffrn_reflns_limit_k_max 12
_diffrn_reflns_limit_k_min -12
_diffrn_reflns_limit_l_max 32
_diffrn_reflns_limit_l_min -32
_diffrn_reflns_number 20719
_diffrn_reflns_point_group_measured_fraction_full 0.991
_diffrn_reflns_point_group_measured_fraction_max 0.991
_diffrn_reflns_theta_full 25.500
_diffrn_reflns_theta_max 25.500
_diffrn_reflns_theta_min 2.985
_diffrn_source 'Enhance (Mo) X-ray Source'
_exptl_absorpt_coefficient_mu 0.408
_exptl_absorpt_correction_T_max 1.00000
_exptl_absorpt_correction_T_min 0.70562
_exptl_absorpt_correction_type multi-scan
_exptl_absorpt_process_details
;
CrysAlisPro, Oxford Diffraction Ltd.,
Version 1.171.33.66 (release 28-04-2010 CrysAlis171 .NET)
(compiled Apr 28 2010,14:27:37)
Empirical absorption correction using spherical harmonics,
 implemented in SCALE3 ABSPACK scaling algorithm.
;
_exptl_crystal_colour yellow
_exptl_crystal_density_diffrn 1.279
_exptl_crystal_description block
_exptl_crystal_F_000 1132
_exptl_crystal_size_max 0.480
_exptl_crystal_size_mid 0.270
_exptl_crystal_size_min 0.170
_refine_diff_density_max 1.309
_refine_diff_density_min -0.792
_refine_diff_density_rms 0.130
_refine_ls_extinction_method none
_refine_ls_goodness_of_fit_ref 0.948
_refine_ls_hydrogen_treatment constr
_refine_ls_matrix_type full
_refine_ls_number_parameters 610
_refine_ls_number_reflns 10182
_refine_ls_number_restraints 36
_refine_ls_restrained_S_all 0.948
_refine_ls_R_factor_all 0.1599
_refine_ls_R_factor_gt 0.0854
_refine_ls_shift/su_max 0.000
_refine_ls_shift/su_mean 0.000
_refine_ls_structure_factor_coef Fsqd
_refine_ls_weighting_details 'w=1/[\s^2^(Fo^2^)+(0.1256P)^2^] where P=(Fo^2^+2Fc^2^)/3'
_refine_ls_weighting_scheme calc
_refine_ls_wR_factor_gt 0.2103
_refine_ls_wR_factor_ref 0.2419
_reflns_Friedel_coverage 0.000
_reflns_number_gt 5001
_reflns_number_total 10182
_reflns_threshold_expression 'I > 2\s(I)'
_cod_data_source_file d0nj01568g2.cif
_cod_data_source_block 9
_cod_depositor_comments
;Adding full bibliography for 7059643--7059644.cif.

 Adding full bibliography for 7059643--7059644.cif.
;
_cod_database_code 7059643
_shelx_shelxl_version_number 2017/1
_shelx_space_group_comment
;
The symmetry employed for this shelxl refinement is uniquely defined
by the following loop, which should always be used as a source of
symmetry information in preference to the above space-group names.
They are only intended as comments.
;
_shelx_estimated_absorpt_t_min 0.828
_shelx_estimated_absorpt_t_max 0.934

loop_
_space_group_symop_operation_xyz
'x, y, z'
'-x, -y, -z'

loop_
_atom_site_label
_atom_site_type_symbol
_atom_site_fract_x
_atom_site_fract_y
_atom_site_fract_z
_atom_site_U_iso_or_equiv
_atom_site_adp_type
_atom_site_occupancy
_atom_site_site_symmetry_order
_atom_site_calc_flag
_atom_site_refinement_flags_posn
_atom_site_refinement_flags_adp
_atom_site_refinement_flags_occupancy
_atom_site_disorder_assembly
_atom_site_disorder_group
Pd1 Pd 0.500000 0.500000 0.500000 0.0407(3) Uani 1 2 d S . P . .
Si1 Si 0.3626(2) 0.72689(18) 0.85105(7) 0.0247(5) Uani 1 1 d . . . . .
Si2 Si 0.6637(2) 0.58296(17) 0.87394(7) 0.0229(5) Uani 1 1 d . . . . .
Si3 Si 0.5894(2) 0.32130(18) 0.85315(7) 0.0232(5) Uani 1 1 d . . . . .
Si4 Si 0.2892(2) 0.46878(17) 0.82999(7) 0.0229(5) Uani 1 1 d . . . . .
Si5 Si 0.4684(2) 0.75171(19) 0.73732(7) 0.0269(5) Uani 1 1 d . . . . .
Si6 Si 0.7674(2) 0.60489(18) 0.76103(7) 0.0249(5) Uani 1 1 d . . . . .
Si7 Si 0.6950(2) 0.34150(18) 0.74101(7) 0.0244(5) Uani 1 1 d . . . . .
Si8 Si 0.3954(2) 0.49351(19) 0.71720(7) 0.0269(5) Uani 1 1 d . . . . .
O1 O 0.5115(5) 0.6825(4) 0.87545(18) 0.0275(11) Uani 1 1 d . . . . .
O2 O 0.6377(5) 0.4390(4) 0.87777(18) 0.0282(11) Uani 1 1 d . . . . .
O3 O 0.4238(5) 0.3624(4) 0.84761(17) 0.0256(11) Uani 1 1 d . . . . .
O4 O 0.2870(5) 0.6076(4) 0.85510(17) 0.0286(11) Uani 1 1 d . . . . .
O5 O 0.6363(5) 0.7088(4) 0.74118(18) 0.0290(11) Uani 1 1 d . . . . .
O6 O 0.7682(5) 0.4625(4) 0.74080(18) 0.0307(12) Uani 1 1 d . . . . .
O7 O 0.5448(5) 0.3892(4) 0.71833(17) 0.0301(12) Uani 1 1 d . . . . .
O8 O 0.4239(5) 0.6369(4) 0.70910(17) 0.0282(11) Uani 1 1 d . . . . .
O9 O 0.7538(5) 0.5995(4) 0.82147(17) 0.0288(11) Uani 1 1 d . . . . .
O10 O 0.6714(5) 0.2934(4) 0.79823(17) 0.0268(11) Uani 1 1 d . . . . .
O11 O 0.3058(5) 0.4875(4) 0.76996(17) 0.0287(11) Uani 1 1 d . . . . .
O12 O 0.3892(5) 0.7642(4) 0.79303(17) 0.0288(12) Uani 1 1 d . . . . .
O13 O 0.3325(6) 0.6397(6) 0.5201(2) 0.0511(16) Uani 1 1 d . . . . .
O14 O 0.3616(7) 0.8048(6) 0.4692(2) 0.0674(19) Uani 1 1 d . . . . .
N1 N 0.3834(8) 0.3714(7) 0.5285(2) 0.0481(19) Uani 1 1 d . . . . .
H1 H 0.455814 0.294258 0.537939 0.058 Uiso 1 1 calc R U . . .
C1 C 0.2541(8) 0.8702(6) 0.8844(3) 0.0283(17) Uani 1 1 d . . . . .
H1A H 0.307978 0.937620 0.883304 0.034 Uiso 1 1 calc R U . . .
H1B H 0.170362 0.904054 0.866062 0.034 Uiso 1 1 calc R U . . .
C2 C 0.2062(8) 0.8479(7) 0.9389(3) 0.0325(18) Uani 1 1 d . . . . .
H2 H 0.281743 0.781950 0.953621 0.039 Uiso 1 1 calc R U . . .
C3 C 0.1823(8) 0.9718(8) 0.9689(3) 0.041(2) Uani 1 1 d . . . . .
H3A H 0.268364 1.002743 0.966754 0.062 Uiso 1 1 calc R U . . .
H3B H 0.155524 0.954196 1.003867 0.062 Uiso 1 1 calc R U . . .
H3C H 0.107684 1.037550 0.955318 0.062 Uiso 1 1 calc R U . . .
C4 C 0.0738(8) 0.7962(7) 0.9427(3) 0.042(2) Uani 1 1 d . . . . .
H4A H -0.004807 0.863848 0.932814 0.063 Uiso 1 1 calc R U . . .
H4B H 0.054299 0.769053 0.977180 0.063 Uiso 1 1 calc R U . . .
H4C H 0.087262 0.722470 0.920643 0.063 Uiso 1 1 calc R U . . .
C5 C 0.7608(7) 0.6136(6) 0.9260(2) 0.0256(16) Uani 1 1 d . . . . .
H5A H 0.848882 0.546568 0.925527 0.031 Uiso 1 1 calc R U . . .
H5B H 0.786107 0.697173 0.919469 0.031 Uiso 1 1 calc R U . . .
C6 C 0.6879(8) 0.6166(7) 0.9789(3) 0.0298(17) Uani 1 1 d . . . . .
H6 H 0.589139 0.666211 0.977755 0.036 Uiso 1 1 calc R U . . .
C7 C 0.6874(10) 0.4814(8) 0.9980(3) 0.048(2) Uani 1 1 d . . . . .
H7A H 0.646401 0.437217 0.974020 0.072 Uiso 1 1 calc R U . . .
H7B H 0.632276 0.486063 1.030181 0.072 Uiso 1 1 calc R U . . .
H7C H 0.783343 0.433821 1.002118 0.072 Uiso 1 1 calc R U . . .
C8 C 0.7590(8) 0.6827(8) 1.0151(3) 0.038(2) Uani 1 1 d . . . . .
H8A H 0.858566 0.640991 1.013793 0.056 Uiso 1 1 calc R U . . .
H8B H 0.716557 0.675807 1.048979 0.056 Uiso 1 1 calc R U . . .
H8C H 0.747438 0.773567 1.005580 0.056 Uiso 1 1 calc R U . . .
C9 C 0.6300(7) 0.1785(6) 0.8948(3) 0.0268(16) Uani 1 1 d . . . . .
H9A H 0.731766 0.141781 0.890722 0.032 Uiso 1 1 calc R U . . .
H9B H 0.606764 0.207712 0.929634 0.032 Uiso 1 1 calc R U . . .
C10 C 0.5557(8) 0.0707(6) 0.8870(3) 0.0297(17) Uani 1 1 d . . . . .
H10 H 0.453146 0.108060 0.892462 0.036 Uiso 1 1 calc R U . . .
C11 C 0.5846(10) 0.0191(8) 0.8342(3) 0.052(2) Uani 1 1 d . . . . .
H11A H 0.540146 0.085279 0.810915 0.078 Uiso 1 1 calc R U . . .
H11B H 0.546693 -0.057253 0.832235 0.078 Uiso 1 1 calc R U . . .
H11C H 0.685420 -0.003825 0.825511 0.078 Uiso 1 1 calc R U . . .
C12 C 0.5945(9) -0.0360(7) 0.9265(3) 0.040(2) Uani 1 1 d . . . . .
H12A H 0.695598 -0.071006 0.923481 0.060 Uiso 1 1 calc R U . . .
H12B H 0.546909 -0.104688 0.921384 0.060 Uiso 1 1 calc R U . . .
H12C H 0.565705 -0.000213 0.959831 0.060 Uiso 1 1 calc R U . . .
C13 C 0.1291(7) 0.4168(6) 0.8512(3) 0.0275(16) Uani 1 1 d . . . . .
H13A H 0.106051 0.438933 0.886844 0.033 Uiso 1 1 calc R U . . .
H13B H 0.052214 0.467322 0.832542 0.033 Uiso 1 1 calc R U . . .
C14 C 0.1328(7) 0.2733(7) 0.8457(3) 0.0279(17) Uani 1 1 d . . . . .
H14 H 0.211288 0.222750 0.864334 0.033 Uiso 1 1 calc R U . . .
C15 C 0.1592(11) 0.2311(9) 0.7918(3) 0.064(3) Uani 1 1 d . . . . .
H15A H 0.079700 0.273772 0.773300 0.096 Uiso 1 1 calc R U . . .
H15B H 0.170935 0.137646 0.790441 0.096 Uiso 1 1 calc R U . . .
H15C H 0.243912 0.254418 0.776911 0.096 Uiso 1 1 calc R U . . .
C16 C -0.0029(8) 0.2423(7) 0.8691(3) 0.045(2) Uani 1 1 d . . . . .
H16A H -0.016086 0.265513 0.904383 0.067 Uiso 1 1 calc R U . . .
H16B H 0.002601 0.150125 0.866150 0.067 Uiso 1 1 calc R U . . .
H16C H -0.081816 0.291447 0.851700 0.067 Uiso 1 1 calc R U . . .
C17 C 0.4212(8) 0.9110(8) 0.7071(3) 0.041(2) Uani 1 1 d . . . . .
H17A H 0.318098 0.937765 0.709488 0.049 Uiso 1 1 calc R U . . .
H17B H 0.454252 0.971789 0.727272 0.049 Uiso 1 1 calc R U . . .
C18 C 0.4718(10) 0.9305(8) 0.6530(3) 0.046(2) Uani 1 1 d . . . . .
H18 H 0.572857 0.886492 0.648242 0.055 Uiso 1 1 calc R U . . .
C19 C 0.3927(11) 0.8698(10) 0.6178(3) 0.069(3) Uani 1 1 d . . . . .
H19A H 0.400684 0.779160 0.627030 0.103 Uiso 1 1 calc R U . . .
H19B H 0.432590 0.876160 0.583492 0.103 Uiso 1 1 calc R U . . .
H19C H 0.294228 0.915320 0.620352 0.103 Uiso 1 1 calc R U . . .
C20 C 0.4567(11) 1.0736(8) 0.6399(3) 0.059(3) Uani 1 1 d . . . . .
H20A H 0.359016 1.119514 0.646348 0.088 Uiso 1 1 calc R U . . .
H20B H 0.486398 1.082980 0.604594 0.088 Uiso 1 1 calc R U . . .
H20C H 0.515078 1.109688 0.660415 0.088 Uiso 1 1 calc R U . . .
C21 C 0.9280(7) 0.6509(6) 0.7349(3) 0.0244(16) Uani 1 1 d . . . . .
H21A H 1.008609 0.590889 0.748647 0.029 Uiso 1 1 calc R U . . .
H21B H 0.936676 0.638280 0.698449 0.029 Uiso 1 1 calc R U . . .
C22 C 0.9394(8) 0.7902(7) 0.7446(3) 0.0356(19) Uani 1 1 d . . . . .
H22 H 0.849390 0.850287 0.737219 0.043 Uiso 1 1 calc R U . . .
C23 C 0.9642(10) 0.8068(8) 0.7987(4) 0.055(2) Uani 1 1 d . . . . .
H23A H 0.890914 0.780724 0.820561 0.082 Uiso 1 1 calc R U . . .
H23B H 0.962202 0.897224 0.804489 0.082 Uiso 1 1 calc R U . . .
H23C H 1.055275 0.753217 0.805907 0.082 Uiso 1 1 calc R U . . .
C24 C 1.0547(9) 0.8245(8) 0.7104(4) 0.055(3) Uani 1 1 d . . . . .
H24A H 1.143212 0.763774 0.715836 0.082 Uiso 1 1 calc R U . . .
H24B H 1.062031 0.911909 0.717456 0.082 Uiso 1 1 calc R U . . .
H24C H 1.033827 0.820260 0.675636 0.082 Uiso 1 1 calc R U . . .
C25 C 0.8059(8) 0.2058(7) 0.7048(3) 0.0305(17) Uani 1 1 d . . . . .
H25A H 0.899094 0.185808 0.717934 0.037 Uiso 0.797(15) 1 calc R U P A 1
H25B H 0.765908 0.129829 0.711767 0.037 Uiso 0.797(15) 1 calc R U P A 1
H25C H 0.877502 0.157401 0.726163 0.037 Uiso 0.203(15) 1 calc R U P A 2
H25D H 0.747153 0.147093 0.696789 0.037 Uiso 0.203(15) 1 calc R U P A 2
C26 C 0.8268(17) 0.2212(12) 0.6483(5) 0.050(4) Uani 0.797(15) 1 d . U P A 1
H26 H 0.736266 0.264040 0.634727 0.060 Uiso 0.797(15) 1 calc R U P A 1
C27 C 0.934(2) 0.3071(15) 0.6378(6) 0.091(5) Uani 0.797(15) 1 d . U P A 1
H27A H 0.893889 0.393220 0.651059 0.137 Uiso 0.797(15) 1 calc R U P A 1
H27B H 0.956553 0.313210 0.601806 0.137 Uiso 0.797(15) 1 calc R U P A 1
H27C H 1.019398 0.268627 0.654049 0.137 Uiso 0.797(15) 1 calc R U P A 1
C28 C 0.8877(11) 0.0956(10) 0.6223(4) 0.046(3) Uani 0.797(15) 1 d . U P A 1
H28A H 0.983201 0.061405 0.631519 0.069 Uiso 0.797(15) 1 calc R U P A 1
H28B H 0.888790 0.109667 0.586150 0.069 Uiso 0.797(15) 1 calc R U P A 1
H28C H 0.830831 0.033930 0.632333 0.069 Uiso 0.797(15) 1 calc R U P A 1
C26A C 0.881(5) 0.244(5) 0.6555(19) 0.034(12) Uani 0.203(15) 1 d . U P A 2
H26A H 0.926638 0.303307 0.672102 0.041 Uiso 0.203(15) 1 calc R U P A 2
C27A C 1.029(6) 0.143(5) 0.638(2) 0.079(19) Uani 0.203(15) 1 d . U P A 2
H27D H 1.079014 0.111261 0.667425 0.118 Uiso 0.203(15) 1 calc R U P A 2
H27E H 1.085726 0.187109 0.615392 0.118 Uiso 0.203(15) 1 calc R U P A 2
H27F H 1.009508 0.070298 0.620876 0.118 Uiso 0.203(15) 1 calc R U P A 2
C28A C 0.824(5) 0.332(4) 0.6232(15) 0.040(12) Uani 0.203(15) 1 d . U P A 2
H28D H 0.738563 0.311320 0.612904 0.061 Uiso 0.203(15) 1 calc R U P A 2
H28E H 0.889530 0.332289 0.593933 0.061 Uiso 0.203(15) 1 calc R U P A 2
H28F H 0.800195 0.416327 0.638730 0.061 Uiso 0.203(15) 1 calc R U P A 2
C29 C 0.2993(8) 0.4563(7) 0.6660(3) 0.0305(17) Uani 1 1 d . . . . .
H29A H 0.267637 0.376573 0.674728 0.037 Uiso 1 1 calc R U . . .
H29B H 0.215268 0.526683 0.662982 0.037 Uiso 1 1 calc R U . . .
C30 C 0.3843(8) 0.4384(8) 0.6148(2) 0.0342(18) Uani 1 1 d . . . . .
H30A H 0.414941 0.518228 0.605312 0.041 Uiso 1 1 calc R U . . .
H30B H 0.468541 0.367935 0.617294 0.041 Uiso 1 1 calc R U . . .
C31 C 0.2993(8) 0.4074(8) 0.5754(3) 0.0349(19) Uani 1 1 d . . . . .
H31A H 0.256778 0.335747 0.587352 0.042 Uiso 1 1 calc R U . . .
H31B H 0.222926 0.483239 0.569520 0.042 Uiso 1 1 calc R U . . .
C32 C 0.3104(9) 0.3221(9) 0.4913(3) 0.046(2) Uani 1 1 d . . . . .
C33 C 0.2232(12) 0.4079(10) 0.4638(4) 0.067(3) Uani 1 1 d . . . . .
H33 H 0.211581 0.497517 0.468576 0.081 Uiso 1 1 calc R U . . .
C34 C 0.1487(12) 0.3632(11) 0.4276(4) 0.073(3) Uani 1 1 d . . . . .
H34 H 0.087198 0.422326 0.408054 0.088 Uiso 1 1 calc R U . . .
C35 C 0.1678(11) 0.2330(11) 0.4217(4) 0.065(3) Uani 1 1 d . . . . .
H35 H 0.120073 0.202376 0.397308 0.077 Uiso 1 1 calc R U . . .
C36 C 0.2550(11) 0.1456(11) 0.4505(4) 0.066(3) Uani 1 1 d . . . . .
H36 H 0.265788 0.055785 0.446479 0.080 Uiso 1 1 calc R U . . .
C37 C 0.3269(11) 0.1910(10) 0.4857(3) 0.061(3) Uani 1 1 d . . . . .
H37 H 0.387252 0.132041 0.505721 0.074 Uiso 1 1 calc R U . . .
C38 C 0.2959(10) 0.7543(9) 0.5029(3) 0.049(2) Uani 1 1 d . . . . .
C39 C 0.1552(10) 0.8352(10) 0.5238(4) 0.069(3) Uani 1 1 d . . . . .
H39A H 0.080495 0.815090 0.506094 0.104 Uiso 1 1 calc R U . . .
H39B H 0.154278 0.926633 0.519246 0.104 Uiso 1 1 calc R U . . .
H39C H 0.140699 0.815609 0.559358 0.104 Uiso 1 1 calc R U . . .

loop_
_atom_site_aniso_label
_atom_site_aniso_U_11
_atom_site_aniso_U_22
_atom_site_aniso_U_33
_atom_site_aniso_U_23
_atom_site_aniso_U_13
_atom_site_aniso_U_12
Pd1 0.0394(6) 0.0545(6) 0.0329(5) -0.0018(4) 0.0051(4) -0.0229(5)
Si1 0.0196(10) 0.0192(10) 0.0353(12) -0.0029(8) 0.0012(9) -0.0053(8)
Si2 0.0194(10) 0.0184(10) 0.0310(11) -0.0023(8) 0.0005(9) -0.0054(8)
Si3 0.0216(10) 0.0189(10) 0.0300(11) -0.0026(8) 0.0027(9) -0.0081(8)
Si4 0.0218(11) 0.0179(10) 0.0303(11) -0.0032(8) 0.0017(9) -0.0084(8)
Si5 0.0204(11) 0.0273(11) 0.0353(12) 0.0038(9) -0.0009(9) -0.0115(9)
Si6 0.0205(10) 0.0237(11) 0.0320(11) -0.0005(9) 0.0028(9) -0.0101(9)
Si7 0.0223(11) 0.0227(11) 0.0298(11) -0.0046(8) 0.0031(9) -0.0094(9)
Si8 0.0231(11) 0.0300(12) 0.0304(11) 0.0005(9) -0.0001(9) -0.0125(9)
O1 0.018(3) 0.017(2) 0.047(3) -0.007(2) 0.004(2) -0.004(2)
O2 0.029(3) 0.015(2) 0.042(3) -0.003(2) 0.000(2) -0.010(2)
O3 0.023(3) 0.018(2) 0.037(3) -0.005(2) 0.002(2) -0.007(2)
O4 0.030(3) 0.016(2) 0.039(3) -0.003(2) 0.003(2) -0.008(2)
O5 0.017(3) 0.025(3) 0.043(3) -0.001(2) 0.000(2) -0.002(2)
O6 0.029(3) 0.030(3) 0.038(3) -0.005(2) 0.005(2) -0.018(2)
O7 0.027(3) 0.033(3) 0.030(3) -0.001(2) 0.001(2) -0.008(2)
O8 0.026(3) 0.030(3) 0.031(3) 0.000(2) -0.001(2) -0.012(2)
O9 0.028(3) 0.028(3) 0.033(3) -0.002(2) 0.000(2) -0.013(2)
O10 0.023(3) 0.024(3) 0.032(3) -0.004(2) 0.005(2) -0.004(2)
O11 0.026(3) 0.033(3) 0.032(3) -0.003(2) 0.000(2) -0.017(2)
O12 0.024(3) 0.018(3) 0.043(3) -0.005(2) 0.005(2) -0.005(2)
O13 0.052(4) 0.056(4) 0.048(4) 0.005(3) 0.012(3) -0.023(3)
O14 0.061(5) 0.064(4) 0.072(5) -0.001(4) 0.020(4) -0.012(4)
N1 0.052(5) 0.072(5) 0.033(4) 0.002(4) -0.003(3) -0.040(4)
C1 0.032(4) 0.014(4) 0.041(4) -0.005(3) -0.002(4) -0.008(3)
C2 0.024(4) 0.023(4) 0.047(5) -0.008(3) 0.008(4) 0.000(3)
C3 0.035(5) 0.040(5) 0.048(5) -0.014(4) 0.004(4) -0.006(4)
C4 0.028(4) 0.032(4) 0.065(6) -0.010(4) 0.011(4) -0.010(4)
C5 0.034(4) 0.009(3) 0.033(4) -0.002(3) 0.002(3) -0.007(3)
C6 0.035(4) 0.027(4) 0.030(4) -0.003(3) 0.000(3) -0.013(3)
C7 0.074(7) 0.042(5) 0.036(5) 0.001(4) -0.007(5) -0.026(5)
C8 0.042(5) 0.045(5) 0.035(4) -0.005(4) -0.003(4) -0.027(4)
C9 0.024(4) 0.026(4) 0.033(4) -0.005(3) 0.002(3) -0.012(3)
C10 0.036(4) 0.021(4) 0.035(4) -0.003(3) 0.004(3) -0.013(3)
C11 0.077(7) 0.043(5) 0.047(5) -0.013(4) 0.003(5) -0.038(5)
C12 0.043(5) 0.025(4) 0.061(6) 0.001(4) -0.010(4) -0.021(4)
C13 0.029(4) 0.026(4) 0.030(4) -0.003(3) 0.001(3) -0.011(3)
C14 0.018(4) 0.026(4) 0.040(4) 0.000(3) -0.001(3) -0.008(3)
C15 0.085(8) 0.049(6) 0.067(7) -0.018(5) 0.017(6) -0.038(6)
C16 0.027(4) 0.023(4) 0.088(7) 0.006(4) 0.004(4) -0.015(4)
C17 0.023(4) 0.048(5) 0.053(5) 0.002(4) 0.001(4) -0.012(4)
C18 0.052(6) 0.042(5) 0.046(5) 0.007(4) 0.002(4) -0.019(4)
C19 0.090(8) 0.084(8) 0.040(6) 0.006(5) -0.001(5) -0.040(7)
C20 0.071(7) 0.050(6) 0.057(6) 0.007(5) 0.005(5) -0.023(5)
C21 0.016(4) 0.021(4) 0.037(4) 0.003(3) 0.000(3) -0.008(3)
C22 0.027(4) 0.026(4) 0.057(5) 0.005(4) 0.000(4) -0.013(3)
C23 0.051(6) 0.035(5) 0.082(7) -0.007(5) -0.012(5) -0.018(4)
C24 0.037(5) 0.041(5) 0.093(7) 0.015(5) -0.001(5) -0.025(4)
C25 0.031(4) 0.022(4) 0.038(4) -0.007(3) 0.005(4) -0.007(3)
C26 0.057(7) 0.042(6) 0.048(7) -0.012(5) -0.002(6) -0.003(6)
C27 0.113(10) 0.068(8) 0.090(8) -0.020(7) 0.029(7) -0.027(7)
C28 0.049(6) 0.045(6) 0.038(5) -0.019(4) 0.005(5) 0.001(5)
C26A 0.033(15) 0.030(15) 0.035(15) -0.002(9) 0.006(9) -0.006(10)
C27A 0.08(2) 0.08(2) 0.08(2) -0.001(10) -0.006(10) -0.018(10)
C28A 0.046(14) 0.036(14) 0.037(14) 0.009(9) 0.007(9) -0.010(9)
C29 0.029(4) 0.034(4) 0.033(4) 0.000(3) -0.006(3) -0.017(4)
C30 0.035(5) 0.045(5) 0.023(4) -0.005(3) 0.000(3) -0.011(4)
C31 0.036(5) 0.044(5) 0.026(4) -0.003(3) 0.011(3) -0.017(4)
C32 0.041(5) 0.045(5) 0.055(6) -0.008(5) 0.006(4) -0.015(4)
C33 0.090(8) 0.047(6) 0.073(7) 0.005(5) -0.020(6) -0.029(6)
C34 0.084(8) 0.068(8) 0.081(8) 0.004(6) -0.027(7) -0.040(7)
C35 0.053(7) 0.091(9) 0.057(7) -0.015(6) -0.006(5) -0.029(6)
C36 0.057(7) 0.065(7) 0.081(8) -0.025(6) 0.013(6) -0.026(6)
C37 0.072(7) 0.066(7) 0.051(6) -0.006(5) 0.006(5) -0.030(6)
C38 0.047(6) 0.055(6) 0.040(5) -0.009(5) 0.010(4) -0.009(5)
C39 0.042(6) 0.084(8) 0.074(7) -0.015(6) 0.019(5) -0.006(6)

loop_
_atom_type_symbol
_atom_type_description
_atom_type_scat_dispersion_real
_atom_type_scat_dispersion_imag
_atom_type_scat_source
C C 0.0033 0.0016 'International Tables Vol C Tables 4.2.6.8 and 6.1.1.4'
H H 0.0000 0.0000 'International Tables Vol C Tables 4.2.6.8 and 6.1.1.4'
N N 0.0061 0.0033 'International Tables Vol C Tables 4.2.6.8 and 6.1.1.4'
O O 0.0106 0.0060 'International Tables Vol C Tables 4.2.6.8 and 6.1.1.4'
Pd Pd -0.9988 1.0072 'International Tables Vol C Tables 4.2.6.8 and 6.1.1.4'
Si Si 0.0817 0.0704 'International Tables Vol C Tables 4.2.6.8 and 6.1.1.4'

loop_
_geom_angle_atom_site_label_1
_geom_angle_atom_site_label_2
_geom_angle_atom_site_label_3
_geom_angle
_geom_angle_site_symmetry_1
_geom_angle_site_symmetry_3
_geom_angle_publ_flag
O13 Pd1 O13 180.0 . 2_666 ?
O13 Pd1 N1 86.5(3) . . ?
O13 Pd1 N1 93.5(3) 2_666 . ?
O13 Pd1 N1 93.5(3) . 2_666 ?
O13 Pd1 N1 86.5(3) 2_666 2_666 ?
N1 Pd1 N1 180.0 . 2_666 ?
O12 Si1 O4 109.1(3) . . ?
O12 Si1 O1 109.3(3) . . ?
O4 Si1 O1 108.6(3) . . ?
O12 Si1 C1 109.1(3) . . ?
O4 Si1 C1 111.5(3) . . ?
O1 Si1 C1 109.3(3) . . ?
O2 Si2 O1 107.3(3) . . ?
O2 Si2 O9 109.2(3) . . ?
O1 Si2 O9 110.2(3) . . ?
O2 Si2 C5 110.9(3) . . ?
O1 Si2 C5 110.4(3) . . ?
O9 Si2 C5 108.9(3) . . ?
O3 Si3 O2 109.1(3) . . ?
O3 Si3 O10 109.2(3) . . ?
O2 Si3 O10 108.7(3) . . ?
O3 Si3 C9 109.8(3) . . ?
O2 Si3 C9 108.6(3) . . ?
O10 Si3 C9 111.5(3) . . ?
O11 Si4 O3 109.3(3) . . ?
O11 Si4 O4 107.6(3) . . ?
O3 Si4 O4 108.6(3) . . ?
O11 Si4 C13 112.3(3) . . ?
O3 Si4 C13 109.2(3) . . ?
O4 Si4 C13 109.9(3) . . ?
O12 Si5 O5 109.6(3) . . ?
O12 Si5 O8 108.0(3) . . ?
O5 Si5 O8 107.1(3) . . ?
O12 Si5 C17 107.1(3) . . ?
O5 Si5 C17 110.2(3) . . ?
O8 Si5 C17 114.8(3) . . ?
O5 Si6 O9 109.9(3) . . ?
O5 Si6 O6 109.5(3) . . ?
O9 Si6 O6 108.1(3) . . ?
O5 Si6 C21 107.6(3) . . ?
O9 Si6 C21 112.9(3) . . ?
O6 Si6 C21 108.7(3) . . ?
O7 Si7 O10 108.9(3) . . ?
O7 Si7 O6 108.6(3) . . ?
O10 Si7 O6 108.6(3) . . ?
O7 Si7 C25 110.7(3) . . ?
O10 Si7 C25 108.6(3) . . ?
O6 Si7 C25 111.4(3) . . ?
O11 Si8 O8 109.1(3) . . ?
O11 Si8 O7 109.0(3) . . ?
O8 Si8 O7 108.9(3) . . ?
O11 Si8 C29 110.0(3) . . ?
O8 Si8 C29 110.0(3) . . ?
O7 Si8 C29 109.8(3) . . ?
Si2 O1 Si1 147.0(3) . . ?
Si2 O2 Si3 150.1(3) . . ?
Si3 O3 Si4 148.9(3) . . ?
Si1 O4 Si4 142.8(3) . . ?
Si6 O5 Si5 147.8(3) . . ?
Si7 O6 Si6 149.1(3) . . ?
Si7 O7 Si8 149.5(3) . . ?
Si8 O8 Si5 143.2(3) . . ?
Si6 O9 Si2 150.1(3) . . ?
Si7 O10 Si3 148.4(3) . . ?
Si8 O11 Si4 153.4(3) . . ?
Si1 O12 Si5 156.6(3) . . ?
C38 O13 Pd1 129.4(6) . . ?
C31 N1 C32 114.1(6) . . ?
C31 N1 Pd1 116.0(5) . . ?
C32 N1 Pd1 114.1(5) . . ?
C31 N1 H1 103.5 . . ?
C32 N1 H1 103.5 . . ?
Pd1 N1 H1 103.5 . . ?
C2 C1 Si1 115.9(5) . . ?
C2 C1 H1A 108.3 . . ?
Si1 C1 H1A 108.3 . . ?
C2 C1 H1B 108.3 . . ?
Si1 C1 H1B 108.3 . . ?
H1A C1 H1B 107.4 . . ?
C1 C2 C4 111.1(6) . . ?
C1 C2 C3 111.0(6) . . ?
C4 C2 C3 110.3(6) . . ?
C1 C2 H2 108.1 . . ?
C4 C2 H2 108.1 . . ?
C3 C2 H2 108.1 . . ?
C2 C3 H3A 109.5 . . ?
C2 C3 H3B 109.5 . . ?
H3A C3 H3B 109.5 . . ?
C2 C3 H3C 109.5 . . ?
H3A C3 H3C 109.5 . . ?
H3B C3 H3C 109.5 . . ?
C2 C4 H4A 109.5 . . ?
C2 C4 H4B 109.5 . . ?
H4A C4 H4B 109.5 . . ?
C2 C4 H4C 109.5 . . ?
H4A C4 H4C 109.5 . . ?
H4B C4 H4C 109.5 . . ?
C6 C5 Si2 117.6(5) . . ?
C6 C5 H5A 107.9 . . ?
Si2 C5 H5A 107.9 . . ?
C6 C5 H5B 107.9 . . ?
Si2 C5 H5B 107.9 . . ?
H5A C5 H5B 107.2 . . ?
C7 C6 C8 109.3(6) . . ?
C7 C6 C5 110.9(6) . . ?
C8 C6 C5 111.2(6) . . ?
C7 C6 H6 108.5 . . ?
C8 C6 H6 108.5 . . ?
C5 C6 H6 108.5 . . ?
C6 C7 H7A 109.5 . . ?
C6 C7 H7B 109.5 . . ?
H7A C7 H7B 109.5 . . ?
C6 C7 H7C 109.5 . . ?
H7A C7 H7C 109.5 . . ?
H7B C7 H7C 109.5 . . ?
C6 C8 H8A 109.5 . . ?
C6 C8 H8B 109.5 . . ?
H8A C8 H8B 109.5 . . ?
C6 C8 H8C 109.5 . . ?
H8A C8 H8C 109.5 . . ?
H8B C8 H8C 109.5 . . ?
C10 C9 Si3 116.7(5) . . ?
C10 C9 H9A 108.1 . . ?
Si3 C9 H9A 108.1 . . ?
C10 C9 H9B 108.1 . . ?
Si3 C9 H9B 108.1 . . ?
H9A C9 H9B 107.3 . . ?
C11 C10 C9 112.3(6) . . ?
C11 C10 C12 112.2(6) . . ?
C9 C10 C12 109.7(6) . . ?
C11 C10 H10 107.4 . . ?
C9 C10 H10 107.4 . . ?
C12 C10 H10 107.4 . . ?
C10 C11 H11A 109.5 . . ?
C10 C11 H11B 109.5 . . ?
H11A C11 H11B 109.5 . . ?
C10 C11 H11C 109.5 . . ?
H11A C11 H11C 109.5 . . ?
H11B C11 H11C 109.5 . . ?
C10 C12 H12A 109.5 . . ?
C10 C12 H12B 109.5 . . ?
H12A C12 H12B 109.5 . . ?
C10 C12 H12C 109.5 . . ?
H12A C12 H12C 109.5 . . ?
H12B C12 H12C 109.5 . . ?
C14 C13 Si4 116.7(5) . . ?
C14 C13 H13A 108.1 . . ?
Si4 C13 H13A 108.1 . . ?
C14 C13 H13B 108.1 . . ?
Si4 C13 H13B 108.1 . . ?
H13A C13 H13B 107.3 . . ?
C15 C14 C16 110.2(7) . . ?
C15 C14 C13 112.4(6) . . ?
C16 C14 C13 110.7(6) . . ?
C15 C14 H14 107.8 . . ?
C16 C14 H14 107.8 . . ?
C13 C14 H14 107.8 . . ?
C14 C15 H15A 109.5 . . ?
C14 C15 H15B 109.5 . . ?
H15A C15 H15B 109.5 . . ?
C14 C15 H15C 109.5 . . ?
H15A C15 H15C 109.5 . . ?
H15B C15 H15C 109.5 . . ?
C14 C16 H16A 109.5 . . ?
C14 C16 H16B 109.5 . . ?
H16A C16 H16B 109.5 . . ?
C14 C16 H16C 109.5 . . ?
H16A C16 H16C 109.5 . . ?
H16B C16 H16C 109.5 . . ?
C18 C17 Si5 120.5(6) . . ?
C18 C17 H17A 107.2 . . ?
Si5 C17 H17A 107.2 . . ?
C18 C17 H17B 107.2 . . ?
Si5 C17 H17B 107.2 . . ?
H17A C17 H17B 106.8 . . ?
C17 C18 C19 110.6(7) . . ?
C17 C18 C20 111.6(7) . . ?
C19 C18 C20 110.0(8) . . ?
C17 C18 H18 108.2 . . ?
C19 C18 H18 108.2 . . ?
C20 C18 H18 108.2 . . ?
C18 C19 H19A 109.5 . . ?
C18 C19 H19B 109.5 . . ?
H19A C19 H19B 109.5 . . ?
C18 C19 H19C 109.5 . . ?
H19A C19 H19C 109.5 . . ?
H19B C19 H19C 109.5 . . ?
C18 C20 H20A 109.5 . . ?
C18 C20 H20B 109.5 . . ?
H20A C20 H20B 109.5 . . ?
C18 C20 H20C 109.5 . . ?
H20A C20 H20C 109.5 . . ?
H20B C20 H20C 109.5 . . ?
C22 C21 Si6 116.9(5) . . ?
C22 C21 H21A 108.1 . . ?
Si6 C21 H21A 108.1 . . ?
C22 C21 H21B 108.1 . . ?
Si6 C21 H21B 108.1 . . ?
H21A C21 H21B 107.3 . . ?
C24 C22 C23 110.2(7) . . ?
C24 C22 C21 110.5(6) . . ?
C23 C22 C21 111.2(6) . . ?
C24 C22 H22 108.3 . . ?
C23 C22 H22 108.3 . . ?
C21 C22 H22 108.3 . . ?
C22 C23 H23A 109.5 . . ?
C22 C23 H23B 109.5 . . ?
H23A C23 H23B 109.5 . . ?
C22 C23 H23C 109.5 . . ?
H23A C23 H23C 109.5 . . ?
H23B C23 H23C 109.5 . . ?
C22 C24 H24A 109.5 . . ?
C22 C24 H24B 109.5 . . ?
H24A C24 H24B 109.5 . . ?
C22 C24 H24C 109.5 . . ?
H24A C24 H24C 109.5 . . ?
H24B C24 H24C 109.5 . . ?
C26 C25 Si7 118.6(6) . . ?
C26A C25 Si7 115.4(18) . . ?
C26 C25 H25A 107.7 . . ?
Si7 C25 H25A 107.7 . . ?
C26 C25 H25B 107.7 . . ?
Si7 C25 H25B 107.7 . . ?
H25A C25 H25B 107.1 . . ?
C26A C25 H25C 108.4 . . ?
Si7 C25 H25C 108.4 . . ?
C26A C25 H25D 108.4 . . ?
Si7 C25 H25D 108.4 . . ?
H25C C25 H25D 107.5 . . ?
C28 C26 C25 113.0(10) . . ?
C28 C26 C27 107.0(11) . . ?
C25 C26 C27 106.9(12) . . ?
C28 C26 H26 109.9 . . ?
C25 C26 H26 109.9 . . ?
C27 C26 H26 109.9 . . ?
C26 C27 H27A 109.5 . . ?
C26 C27 H27B 109.5 . . ?
H27A C27 H27B 109.5 . . ?
C26 C27 H27C 109.5 . . ?
H27A C27 H27C 109.5 . . ?
H27B C27 H27C 109.5 . . ?
C26 C28 H28A 109.5 . . ?
C26 C28 H28B 109.5 . . ?
H28A C28 H28B 109.5 . . ?
C26 C28 H28C 109.5 . . ?
H28A C28 H28C 109.5 . . ?
H28B C28 H28C 109.5 . . ?
C28A C26A C25 125(4) . . ?
C28A C26A C27A 119(4) . . ?
C25 C26A C27A 115(4) . . ?
C28A C26A H26A 94.0 . . ?
C25 C26A H26A 94.0 . . ?
C27A C26A H26A 94.0 . . ?
C26A C27A H27D 109.5 . . ?
C26A C27A H27E 109.5 . . ?
H27D C27A H27E 109.5 . . ?
C26A C27A H27F 109.5 . . ?
H27D C27A H27F 109.5 . . ?
H27E C27A H27F 109.5 . . ?
C26A C28A H28D 109.5 . . ?
C26A C28A H28E 109.5 . . ?
H28D C28A H28E 109.5 . . ?
C26A C28A H28F 109.5 . . ?
H28D C28A H28F 109.5 . . ?
H28E C28A H28F 109.5 . . ?
C30 C29 Si8 114.5(5) . . ?
C30 C29 H29A 108.6 . . ?
Si8 C29 H29A 108.6 . . ?
C30 C29 H29B 108.6 . . ?
Si8 C29 H29B 108.6 . . ?
H29A C29 H29B 107.6 . . ?
C31 C30 C29 111.1(6) . . ?
C31 C30 H30A 109.4 . . ?
C29 C30 H30A 109.4 . . ?
C31 C30 H30B 109.4 . . ?
C29 C30 H30B 109.4 . . ?
H30A C30 H30B 108.0 . . ?
N1 C31 C30 112.1(6) . . ?
N1 C31 H31A 109.2 . . ?
C30 C31 H31A 109.2 . . ?
N1 C31 H31B 109.2 . . ?
C30 C31 H31B 109.2 . . ?
H31A C31 H31B 107.9 . . ?
C33 C32 C37 121.2(9) . . ?
C33 C32 N1 118.1(8) . . ?
C37 C32 N1 120.6(9) . . ?
C32 C33 C34 119.7(9) . . ?
C32 C33 H33 120.2 . . ?
C34 C33 H33 120.2 . . ?
C35 C34 C33 118.7(10) . . ?
C35 C34 H34 120.6 . . ?
C33 C34 H34 120.6 . . ?
C34 C35 C36 121.4(10) . . ?
C34 C35 H35 119.3 . . ?
C36 C35 H35 119.3 . . ?
C35 C36 C37 119.1(10) . . ?
C35 C36 H36 120.5 . . ?
C37 C36 H36 120.5 . . ?
C32 C37 C36 119.9(10) . . ?
C32 C37 H37 120.0 . . ?
C36 C37 H37 120.0 . . ?
O14 C38 O13 126.3(8) . . ?
O14 C38 C39 116.9(9) . . ?
O13 C38 C39 116.7(9) . . ?
C38 C39 H39A 109.5 . . ?
C38 C39 H39B 109.5 . . ?
H39A C39 H39B 109.5 . . ?
C38 C39 H39C 109.5 . . ?
H39A C39 H39C 109.5 . . ?
H39B C39 H39C 109.5 . . ?

loop_
_geom_bond_atom_site_label_1
_geom_bond_atom_site_label_2
_geom_bond_distance
_geom_bond_site_symmetry_2
_geom_bond_publ_flag
Pd1 O13 2.003(6) . ?
Pd1 O13 2.003(6) 2_666 ?
Pd1 N1 2.082(7) . ?
Pd1 N1 2.082(7) 2_666 ?
Si1 O12 1.615(5) . ?
Si1 O4 1.620(5) . ?
Si1 O1 1.627(5) . ?
Si1 C1 1.862(7) . ?
Si2 O2 1.618(5) . ?
Si2 O1 1.626(5) . ?
Si2 O9 1.632(5) . ?
Si2 C5 1.845(7) . ?
Si3 O3 1.613(5) . ?
Si3 O2 1.625(5) . ?
Si3 O10 1.626(5) . ?
Si3 C9 1.852(7) . ?
Si4 O11 1.622(5) . ?
Si4 O3 1.631(5) . ?
Si4 O4 1.646(5) . ?
Si4 C13 1.838(7) . ?
Si5 O12 1.626(5) . ?
Si5 O5 1.628(5) . ?
Si5 O8 1.628(5) . ?
Si5 C17 1.840(8) . ?
Si6 O5 1.616(5) . ?
Si6 O9 1.622(5) . ?
Si6 O6 1.632(5) . ?
Si6 C21 1.847(7) . ?
Si7 O7 1.620(5) . ?
Si7 O10 1.624(5) . ?
Si7 O6 1.624(5) . ?
Si7 C25 1.851(7) . ?
Si8 O11 1.617(5) . ?
Si8 O8 1.627(5) . ?
Si8 O7 1.633(5) . ?
Si8 C29 1.845(7) . ?
O13 C38 1.278(10) . ?
O14 C38 1.252(10) . ?
N1 C31 1.461(9) . ?
N1 C32 1.464(10) . ?
N1 H1 1.0000 . ?
C1 C2 1.530(10) . ?
C1 H1A 0.9900 . ?
C1 H1B 0.9900 . ?
C2 C4 1.531(10) . ?
C2 C3 1.536(10) . ?
C2 H2 1.0000 . ?
C3 H3A 0.9800 . ?
C3 H3B 0.9800 . ?
C3 H3C 0.9800 . ?
C4 H4A 0.9800 . ?
C4 H4B 0.9800 . ?
C4 H4C 0.9800 . ?
C5 C6 1.539(9) . ?
C5 H5A 0.9900 . ?
C5 H5B 0.9900 . ?
C6 C7 1.519(10) . ?
C6 C8 1.528(9) . ?
C6 H6 1.0000 . ?
C7 H7A 0.9800 . ?
C7 H7B 0.9800 . ?
C7 H7C 0.9800 . ?
C8 H8A 0.9800 . ?
C8 H8B 0.9800 . ?
C8 H8C 0.9800 . ?
C9 C10 1.534(9) . ?
C9 H9A 0.9900 . ?
C9 H9B 0.9900 . ?
C10 C11 1.521(10) . ?
C10 C12 1.539(10) . ?
C10 H10 1.0000 . ?
C11 H11A 0.9800 . ?
C11 H11B 0.9800 . ?
C11 H11C 0.9800 . ?
C12 H12A 0.9800 . ?
C12 H12B 0.9800 . ?
C12 H12C 0.9800 . ?
C13 C14 1.538(9) . ?
C13 H13A 0.9900 . ?
C13 H13B 0.9900 . ?
C14 C15 1.517(11) . ?
C14 C16 1.537(10) . ?
C14 H14 1.0000 . ?
C15 H15A 0.9800 . ?
C15 H15B 0.9800 . ?
C15 H15C 0.9800 . ?
C16 H16A 0.9800 . ?
C16 H16B 0.9800 . ?
C16 H16C 0.9800 . ?
C17 C18 1.522(11) . ?
C17 H17A 0.9900 . ?
C17 H17B 0.9900 . ?
C18 C19 1.528(12) . ?
C18 C20 1.536(11) . ?
C18 H18 1.0000 . ?
C19 H19A 0.9800 . ?
C19 H19B 0.9800 . ?
C19 H19C 0.9800 . ?
C20 H20A 0.9800 . ?
C20 H20B 0.9800 . ?
C20 H20C 0.9800 . ?
C21 C22 1.551(9) . ?
C21 H21A 0.9900 . ?
C21 H21B 0.9900 . ?
C22 C24 1.509(11) . ?
C22 C23 1.522(12) . ?
C22 H22 1.0000 . ?
C23 H23A 0.9800 . ?
C23 H23B 0.9800 . ?
C23 H23C 0.9800 . ?
C24 H24A 0.9800 . ?
C24 H24B 0.9800 . ?
C24 H24C 0.9800 . ?
C25 C26 1.526(14) . ?
C25 C26A 1.55(5) . ?
C25 H25A 0.9900 . ?
C25 H25B 0.9900 . ?
C25 H25C 0.9900 . ?
C25 H25D 0.9900 . ?
C26 C28 1.506(14) . ?
C26 C27 1.56(2) . ?
C26 H26 1.0000 . ?
C27 H27A 0.9800 . ?
C27 H27B 0.9800 . ?
C27 H27C 0.9800 . ?
C28 H28A 0.9800 . ?
C28 H28B 0.9800 . ?
C28 H28C 0.9800 . ?
C26A C28A 1.32(7) . ?
C26A C27A 1.65(7) . ?
C26A H26A 1.0000 . ?
C27A H27D 0.9800 . ?
C27A H27E 0.9800 . ?
C27A H27F 0.9800 . ?
C28A H28D 0.9800 . ?
C28A H28E 0.9800 . ?
C28A H28F 0.9800 . ?
C29 C30 1.544(10) . ?
C29 H29A 0.9900 . ?
C29 H29B 0.9900 . ?
C30 C31 1.500(10) . ?
C30 H30A 0.9900 . ?
C30 H30B 0.9900 . ?
C31 H31A 0.9900 . ?
C31 H31B 0.9900 . ?
C32 C33 1.352(12) . ?
C32 C37 1.385(12) . ?
C33 C34 1.428(13) . ?
C33 H33 0.9500 . ?
C34 C35 1.373(13) . ?
C34 H34 0.9500 . ?
C35 C36 1.383(14) . ?
C35 H35 0.9500 . ?
C36 C37 1.394(13) . ?
C36 H36 0.9500 . ?
C37 H37 0.9500 . ?
C38 C39 1.529(12) . ?
C39 H39A 0.9800 . ?
C39 H39B 0.9800 . ?
C39 H39C 0.9800 . ?
